data_7229660
loop_
_publ_author_name
'Holzer, Brigitte'
'St\"oger, Berthold'
'Kautny, Paul'
'Reider, Georg'
'Hametner, Christian'
'Fr\"ohlich, Johannes'
'Lumpi, Daniel'

_publ_section_title
;
 A novel selenoalkenyl-isoxazole based donor-acceptor nonlinear optical
 material.
;
_journal_issue 1
_journal_name_full CrystEngComm
_journal_page_first 12
_journal_page_last 16
_journal_paper_doi 10.1039/c7ce01925d
_journal_volume 20
_journal_year 2018
_chemical_formula_sum 'C13 H13 N O Se'
_chemical_formula_weight 278.2
_space_group_IT_number 19
_space_group_name_Hall 'P 2ac 2ab'
_space_group_name_H-M_alt 'P 21 21 21'
_symmetry_cell_setting orthorhombic
_symmetry_Int_Tables_number 19
_symmetry_space_group_name_Hall 'P 2ac 2ab'
_symmetry_space_group_name_H-M 'P 21 21 21'
_audit_creation_method 'Jana2006 Version : 19/11/2014'
_audit_update_record
;
2016-09-13 deposited with the CCDC.
2017-12-05 downloaded from the CCDC.
;
_cell_angle_alpha 90
_cell_angle_beta 90
_cell_angle_gamma 90
_cell_formula_units_Z 4
_cell_length_a 5.7537(6)
_cell_length_b 9.6831(11)
_cell_length_c 20.806(2)
_cell_measurement_reflns_used 9418
_cell_measurement_temperature 100
_cell_measurement_theta_max 34.5
_cell_measurement_theta_min 2.3
_cell_volume 1159.2(2)
_diffrn_ambient_temperature 100
_diffrn_measured_fraction_theta_full 1
_diffrn_measured_fraction_theta_max 1
_diffrn_measurement_device 'four-circle diffractometer'
_diffrn_measurement_device_type 'Bruker KAPPA APEX II CCD'
_diffrn_measurement_method '\w- and \f-scans'
_diffrn_radiation_monochromator graphite
_diffrn_radiation_probe x-ray
_diffrn_radiation_source 'X-ray tube'
_diffrn_radiation_type 'Mo K\a'
_diffrn_radiation_wavelength 0.71073
_diffrn_reflns_av_R_equivalents 0.0339
_diffrn_reflns_av_unetI/netI 0.0272
_diffrn_reflns_limit_h_max 9
_diffrn_reflns_limit_h_min -9
_diffrn_reflns_limit_k_max 15
_diffrn_reflns_limit_k_min -15
_diffrn_reflns_limit_l_max 33
_diffrn_reflns_limit_l_min -33
_diffrn_reflns_number 50130
_diffrn_reflns_theta_full 35.02
_diffrn_reflns_theta_max 35.02
_diffrn_reflns_theta_min 1.96
_exptl_absorpt_coefficient_mu 3.216
_exptl_absorpt_correction_T_max 0.85
_exptl_absorpt_correction_T_min 0.44
_exptl_absorpt_correction_type multi-scan
_exptl_absorpt_process_details SADABS
_exptl_crystal_colour 'translucent yellow'
_exptl_crystal_density_diffrn 1.5942
_exptl_crystal_description rod
_exptl_crystal_F_000 560
_exptl_crystal_size_max 0.51
_exptl_crystal_size_mid 0.28
_exptl_crystal_size_min 0.10
_refine_diff_density_max 0.80
_refine_diff_density_min -0.66
_refine_ls_abs_structure_details '  2178 of Friedel pairs used in the refinement'
_refine_ls_abs_structure_Flack 0.018(7)
_refine_ls_extinction_method none
_refine_ls_goodness_of_fit_gt 1.56
_refine_ls_goodness_of_fit_ref 1.52
_refine_ls_hydrogen_treatment constr
_refine_ls_number_constraints 52
_refine_ls_number_parameters 146
_refine_ls_number_reflns 5102
_refine_ls_number_restraints 0
_refine_ls_R_factor_all 0.0298
_refine_ls_R_factor_gt 0.0249
_refine_ls_shift/su_max 0.0314
_refine_ls_shift/su_mean 0.0060
_refine_ls_structure_factor_coef F
_refine_ls_weighting_details w=1/(\s^2^(F)+0.0001F^2^)
_refine_ls_weighting_scheme sigma
_refine_ls_wR_factor_gt 0.0300
_refine_ls_wR_factor_ref 0.0306
_reflns_number_gt 4653
_reflns_number_total 5102
_reflns_threshold_expression I>3\s(I)
_cod_data_source_file c7ce01925d2.cif
_cod_data_source_block I
_cod_depositor_comments
;
The following automatic conversions were performed:

'_diffrn_radiation_probe' value 'X-ray' changed to 'x-ray' according
to
/home/data/users/saulius/crontab/automatic-downloads/rss-feeds/RSC/lib/dictionaries/cif_core.dic
dictionary named 'cif_core.dic' version 2.4.2 from 2011-04-26.

Automatic conversion script
Id: cif_fix_values 4973 2017-02-22 13:04:09Z antanas 

 Adding full bibliography for 7229660.cif.
;
_cod_original_formula_sum 'C13 H13 N1 O1 Se1'
_cod_database_code 7229660

loop_
_space_group_symop_id
_space_group_symop_operation_xyz
1 x,y,z
2 -x+1/2,-y,z+1/2
3 -x,y+1/2,-z+1/2
4 x+1/2,-y+1/2,-z

loop_
_atom_site_label
_atom_site_type_symbol
_atom_site_fract_x
_atom_site_fract_y
_atom_site_fract_z
_atom_site_adp_type
_atom_site_U_iso_or_equiv
_atom_site_site_symmetry_multiplicity
_atom_site_occupancy
_atom_site_calc_flag
Se1 Se 0.54399(2) 0.360835(15) 0.965140(7) Uani 0.01399(3) 4 1 d
N1 N 0.5861(2) 0.65374(15) 1.11235(6) Uani 0.0172(3) 4 1 d
O1 O 0.63033(19) 0.57711(12) 1.05578(5) Uani 0.0161(3) 4 1 d
C1 C 0.7858(3) 0.82024(16) 1.17841(7) Uani 0.0130(3) 4 1 d
C2 C 0.6003(3) 0.82888(16) 1.22178(8) Uani 0.0157(4) 4 1 d
C3 C 0.6077(3) 0.92254(17) 1.27255(7) Uani 0.0176(4) 4 1 d
C4 C 0.8010(3) 1.00752(17) 1.28071(8) Uani 0.0173(4) 4 1 d
C5 C 0.9874(3) 0.99763(17) 1.23845(8) Uani 0.0183(4) 4 1 d
C6 C 0.9793(3) 0.90475(17) 1.18722(7) Uani 0.0157(3) 4 1 d
C7 C 0.7756(3) 0.72644(15) 1.12307(7) Uani 0.0126(3) 4 1 d
C8 C 0.9464(3) 0.70219(15) 1.07507(7) Uani 0.0148(3) 4 1 d
C9 C 0.8464(2) 0.60855(15) 1.03462(8) Uani 0.0140(3) 4 1 d
C10 C 0.9353(3) 0.54101(15) 0.97748(7) Uani 0.0141(3) 4 1 d
C11 C 0.8383(2) 0.43840(16) 0.94302(7) Uani 0.0129(3) 4 1 d
C12 C 0.9578(3) 0.37844(16) 0.88581(7) Uani 0.0174(4) 4 1 d
C13 C 0.5259(3) 0.21304(16) 0.90215(8) Uani 0.0198(4) 4 1 d
H1c2 H 0.467467 0.769995 1.216502 Uiso 0.0188 4 1 d
H1c3 H 0.479537 0.928569 1.301953 Uiso 0.0212 4 1 d
H1c4 H 0.805437 1.072734 1.315442 Uiso 0.0208 4 1 d
H1c5 H 1.121927 1.054813 1.244513 Uiso 0.0219 4 1 d
H1c6 H 1.107748 0.899019 1.157883 Uiso 0.0188 4 1 d
H1c8 H 1.098285 0.742646 1.071827 Uiso 0.0178 4 1 d
H1c10 H 1.082719 0.573796 0.962199 Uiso 0.0169 4 1 d
H1c12 H 0.849075 0.370277 0.851018 Uiso 0.0209 4 1 d
H2c12 H 1.083507 0.437688 0.873155 Uiso 0.0209 4 1 d
H3c12 H 1.017692 0.288771 0.896451 Uiso 0.0209 4 1 d
H1c13 H 0.381295 0.164707 0.90708 Uiso 0.0238 4 1 d
H2c13 H 0.53481 0.251369 0.859663 Uiso 0.0238 4 1 d
H3c13 H 0.652583 0.150031 0.908574 Uiso 0.0238 4 1 d

loop_
_atom_site_aniso_label
_atom_site_aniso_type_symbol
_atom_site_aniso_U_11
_atom_site_aniso_U_22
_atom_site_aniso_U_33
_atom_site_aniso_U_12
_atom_site_aniso_U_13
_atom_site_aniso_U_23
Se1 Se 0.01181(5) 0.01649(6) 0.01368(6) -0.00236(6) 0.00180(5) -0.00112(6)
N1 N 0.0160(6) 0.0199(7) 0.0157(5) -0.0019(5) 0.0029(4) -0.0038(5)
O1 O 0.0133(4) 0.0188(5) 0.0162(5) -0.0035(4) 0.0033(4) -0.0044(4)
C1 C 0.0132(6) 0.0119(6) 0.0138(6) 0.0008(5) -0.0016(5) 0.0020(5)
C2 C 0.0152(6) 0.0143(7) 0.0175(6) -0.0006(5) 0.0000(5) 0.0001(5)
C3 C 0.0175(6) 0.0198(7) 0.0156(6) 0.0031(6) 0.0008(5) -0.0001(6)
C4 C 0.0201(7) 0.0155(7) 0.0164(6) 0.0030(6) -0.0038(6) -0.0013(5)
C5 C 0.0174(7) 0.0177(7) 0.0197(6) -0.0031(5) -0.0017(5) -0.0012(5)
C6 C 0.0138(6) 0.0169(6) 0.0164(6) -0.0010(5) 0.0003(5) 0.0004(5)
C7 C 0.0138(6) 0.0113(6) 0.0128(6) 0.0006(5) -0.0007(5) 0.0028(5)
C8 C 0.0117(5) 0.0163(6) 0.0164(6) -0.0025(6) -0.0003(5) 0.0011(5)
C9 C 0.0126(5) 0.0122(6) 0.0173(5) 0.0013(4) 0.0012(5) 0.0027(5)
C10 C 0.0118(6) 0.0153(6) 0.0153(6) -0.0003(5) 0.0024(5) 0.0014(5)
C11 C 0.0102(5) 0.0147(7) 0.0138(5) 0.0011(5) 0.0009(4) 0.0036(5)
C12 C 0.0184(6) 0.0208(7) 0.0130(5) 0.0032(7) 0.0021(5) 0.0000(5)
C13 C 0.0225(7) 0.0178(7) 0.0191(6) -0.0037(6) 0.0035(6) -0.0033(6)

loop_
_atom_type_symbol
_atom_type_scat_dispersion_real
_atom_type_scat_dispersion_imag
_atom_type_scat_source
C 0.0033 0.0016 'International Tables Vol C tables 4.2.6.8 and 6.1.1.1'
H 0.0000 0.0000 'International Tables Vol C tables 4.2.6.8 and 6.1.1.1'
N 0.0061 0.0033 'International Tables Vol C tables 4.2.6.8 and 6.1.1.1'
O 0.0106 0.0060 'International Tables Vol C tables 4.2.6.8 and 6.1.1.1'
Se -0.0929 2.2259 'International Tables Vol C tables 4.2.6.8 and 6.1.1.1'

loop_
_geom_angle_atom_site_label_1
_geom_angle_atom_site_label_2
_geom_angle_atom_site_label_3
_geom_angle
C2 C1 C6 119.38(14)
C2 C1 C7 120.78(14)
C6 C1 C7 119.82(13)
C1 C2 C3 120.25(14)
C1 C2 H1c2 119.87
C3 C2 H1c2 119.87
C2 C3 C4 120.03(15)
C2 C3 H1c3 119.99
C4 C3 H1c3 119.99
C3 C4 C5 119.96(15)
C3 C4 H1c4 120.02
C5 C4 H1c4 120.02
C4 C5 C6 120.07(15)
C4 C5 H1c5 119.97
C6 C5 H1c5 119.97
C1 C6 C5 120.30(15)
C1 C6 H1c6 119.85
C5 C6 H1c6 119.85
N1 C7 C1 119.72(13)
N1 C7 C8 111.56(13)
C1 C7 C8 128.70(14)
C7 C8 C9 104.53(14)
C7 C8 H1c8 127.74
C9 C8 H1c8 127.74
O1 C9 C8 109.60(14)
O1 C9 C10 119.32(13)
C8 C9 C10 131.05(14)
C9 C10 C11 128.61(14)
C9 C10 H1c10 115.69
C11 C10 H1c10 115.7
C10 C11 C12 121.43(13)
C11 C12 H1c12 109.47
C11 C12 H2c12 109.47
C11 C12 H3c12 109.47
H1c12 C12 H2c12 109.47
H1c12 C12 H3c12 109.47
H2c12 C12 H3c12 109.47
H1c13 C13 H2c13 109.47
H1c13 C13 H3c13 109.47
H2c13 C13 H3c13 109.47

loop_
_geom_bond_atom_site_label_1
_geom_bond_atom_site_label_2
_geom_bond_distance
N1 C7 1.316(2)
O1 C9 1.3537(18)
C1 C2 1.400(2)
C1 C6 1.394(2)
C1 C7 1.469(2)
C2 C3 1.394(2)
C2 H1c2 0.96
C3 C4 1.393(2)
C3 H1c3 0.96
C4 C5 1.390(2)
C4 H1c4 0.96
C5 C6 1.397(2)
C5 H1c5 0.96
C6 H1c6 0.96
C7 C8 1.420(2)
C8 C9 1.366(2)
C8 H1c8 0.96
C9 C10 1.448(2)
C10 C11 1.348(2)
C10 H1c10 0.96
C11 C12 1.490(2)
C12 H1c12 0.96
C12 H2c12 0.96
C12 H3c12 0.96
C13 H1c13 0.96
C13 H2c13 0.96
C13 H3c13 0.96

loop_
_twin_individual_id
_twin_individual_mass_fraction_refined
_twin_individual_twin_matrix_11
_twin_individual_twin_matrix_12
_twin_individual_twin_matrix_13
_twin_individual_twin_matrix_21
_twin_individual_twin_matrix_22
_twin_individual_twin_matrix_23
_twin_individual_twin_matrix_31
_twin_individual_twin_matrix_32
_twin_individual_twin_matrix_33
1 0.982(7) 1 0 0 0 1 0 0 0 1
2 0.018(7) -1 0 0 0 -1 0 0 0 -1
